data_7705809
loop_
_publ_author_name
'Gil, Yolimar'
'Fuentealba, Pablo'
'Vega, Andr\'es'
'Spodine, Evgenia'
'Aravena, Daniel'

_publ_section_title
;
 Control of magnetic anisotropy by macrocyclic ligand distortion in a
 family of Dy<sup>III</sup> and Er<sup>III</sup> single molecule magnets.
;
_journal_issue 48
_journal_name_full 'Dalton transactions (Cambridge, England : 2003)'
_journal_page_first 17709
_journal_page_last 17718
_journal_paper_doi 10.1039/d0dt03370g
_journal_volume 49
_journal_year 2020
_chemical_formula_moiety 'C29 H18 Er N9 S3, C H3 C N'
_chemical_formula_sum 'C31 H21 Er N11 S3'
_chemical_formula_weight 796.01
_space_group_crystal_system monoclinic
_space_group_IT_number 14
_space_group_name_Hall '-P 2ybc'
_space_group_name_H-M_alt 'P 1 21/c 1'
_atom_sites_solution_hydrogens geom
_audit_creation_method SHELXL-2014/7
_audit_update_record
;
2020-07-18 deposited with the CCDC.	2020-11-24 downloaded from the CCDC.
;
_cell_angle_alpha 90
_cell_angle_beta 108.591(5)
_cell_angle_gamma 90
_cell_formula_units_Z 4
_cell_length_a 22.426(8)
_cell_length_b 8.327(3)
_cell_length_c 18.470(7)
_cell_measurement_reflns_used 2951
_cell_measurement_temperature 296(2)
_cell_measurement_theta_max 18.35
_cell_measurement_theta_min 2.33
_cell_volume 3269(2)
_computing_cell_refinement 'Bruker SMART'
_computing_data_collection 'Bruker SMART'
_computing_data_reduction 'Bruker SAINT'
_computing_molecular_graphics 'Bruker SHELXTL'
_computing_structure_refinement 'SHELXL-2014/7 (Sheldrick, 2014)'
_computing_structure_solution 'Bruker SHELXTL'
_diffrn_ambient_temperature 296(2)
_diffrn_measured_fraction_theta_full 0.998
_diffrn_measured_fraction_theta_max 0.997
_diffrn_measurement_device_type 'CCD area detector'
_diffrn_measurement_method 'phi and omega scans'
_diffrn_radiation_type MoK\a
_diffrn_radiation_wavelength 0.71073
_diffrn_reflns_av_R_equivalents 0.1449
_diffrn_reflns_av_unetI/netI 0.1202
_diffrn_reflns_Laue_measured_fraction_full 0.998
_diffrn_reflns_Laue_measured_fraction_max 0.997
_diffrn_reflns_limit_h_max 27
_diffrn_reflns_limit_h_min -27
_diffrn_reflns_limit_k_max 10
_diffrn_reflns_limit_k_min -10
_diffrn_reflns_limit_l_max 22
_diffrn_reflns_limit_l_min -22
_diffrn_reflns_number 24695
_diffrn_reflns_point_group_measured_fraction_full 0.998
_diffrn_reflns_point_group_measured_fraction_max 0.997
_diffrn_reflns_theta_full 25.242
_diffrn_reflns_theta_max 25.998
_diffrn_reflns_theta_min 2.327
_diffrn_source 'sealed tube'
_exptl_absorpt_coefficient_mu 2.797
_exptl_absorpt_correction_T_max 0.7460
_exptl_absorpt_correction_T_min 0.3743
_exptl_absorpt_correction_type empirical
_exptl_absorpt_process_details 'sadabs, bruker'
_exptl_crystal_colour 'pale yellow'
_exptl_crystal_density_diffrn 1.617
_exptl_crystal_description needle
_exptl_crystal_F_000 1568
_exptl_crystal_size_max 0.122
_exptl_crystal_size_mid 0.067
_exptl_crystal_size_min 0.056
_refine_diff_density_max 1.213
_refine_diff_density_min -1.512
_refine_diff_density_rms 0.146
_refine_ls_extinction_coef 0.0072(4)
_refine_ls_extinction_expression Fc^*^=kFc[1+0.001xFc^2^\l^3^/sin(2\q)]^-1/4^
_refine_ls_extinction_method 'SHELXL-2014/7 (Sheldrick 2014'
_refine_ls_goodness_of_fit_ref 1.044
_refine_ls_hydrogen_treatment constr
_refine_ls_matrix_type full
_refine_ls_number_parameters 408
_refine_ls_number_reflns 6414
_refine_ls_number_restraints 0
_refine_ls_restrained_S_all 1.044
_refine_ls_R_factor_all 0.0964
_refine_ls_R_factor_gt 0.0565
_refine_ls_shift/su_max 0.001
_refine_ls_shift/su_mean 0.000
_refine_ls_structure_factor_coef Fsqd
_refine_ls_weighting_details 'w=1/[\s^2^(Fo^2^)] where P=(Fo^2^+2Fc^2^)/3'
_refine_ls_weighting_scheme calc
_refine_ls_wR_factor_gt 0.1155
_refine_ls_wR_factor_ref 0.1382
_reflns_Friedel_coverage 0.000
_reflns_number_gt 4233
_reflns_number_total 6414
_reflns_threshold_expression 'I > 2\s(I)'
_cod_data_source_file d0dt03370g2.cif
_cod_data_source_block SCD18_141_P21c
_cod_depositor_comments 'Adding full bibliography for 7705804--7705809.cif.'
_cod_original_sg_symbol_H-M 'P 21/c'
_cod_database_code 7705809
_shelx_shelxl_version_number 2014/7
_shelx_space_group_comment
;
The symmetry employed for this shelxl refinement is uniquely defined
by the following loop, which should always be used as a source of
symmetry information in preference to the above space-group names.
They are only intended as comments.
;
_shelx_estimated_absorpt_t_min 0.727
_shelx_estimated_absorpt_t_max 0.859

loop_
_space_group_symop_operation_xyz
'x, y, z'
'-x, y+1/2, -z+1/2'
'-x, -y, -z'
'x, -y-1/2, z-1/2'

loop_
_atom_site_label
_atom_site_type_symbol
_atom_site_fract_x
_atom_site_fract_y
_atom_site_fract_z
_atom_site_U_iso_or_equiv
_atom_site_adp_type
_atom_site_occupancy
_atom_site_site_symmetry_order
_atom_site_calc_flag
_atom_site_refinement_flags_posn
_atom_site_refinement_flags_adp
_atom_site_refinement_flags_occupancy
_atom_site_disorder_assembly
_atom_site_disorder_group
Er1 Er 0.23211(2) 0.07700(4) 0.48042(2) 0.04588(17) Uani 1 1 d . . . . .
S1 S 0.08534(13) 0.1804(4) 0.62979(19) 0.1077(11) Uani 1 1 d . . . . .
S3 S 0.20901(18) -0.2865(4) 0.25360(19) 0.1200(12) Uani 1 1 d . . . . .
N4 N 0.1701(3) -0.1703(7) 0.5063(4) 0.0494(16) Uani 1 1 d . . . . .
N3 N 0.1090(3) 0.0715(7) 0.4192(4) 0.0517(16) Uani 1 1 d . . . . .
C16 C 0.3505(4) -0.0854(9) 0.6350(5) 0.053(2) Uani 1 1 d . . . . .
N1 N 0.2946(3) 0.1757(7) 0.3902(4) 0.0528(16) Uani 1 1 d . . . . .
N6 N 0.3545(3) 0.0443(7) 0.5233(4) 0.0544(17) Uani 1 1 d . . . . .
C18 C 0.3870(4) 0.0741(9) 0.4790(5) 0.059(2) Uani 1 1 d . . . . .
H18 H 0.4302 0.0565 0.4950 0.071 Uiso 1 1 calc R U . . .
N5 N 0.2884(3) -0.1176(8) 0.5903(4) 0.0515(16) Uani 1 1 d . . . . .
N2 N 0.1761(3) 0.2676(7) 0.3673(4) 0.0523(16) Uani 1 1 d . . . . .
C9 C 0.0780(4) -0.0531(9) 0.4230(5) 0.060(2) Uani 1 1 d . . . . .
H9 H 0.0352 -0.0573 0.3962 0.072 Uiso 1 1 calc R U . . .
C19 C 0.0860(4) 0.4560(10) 0.3174(5) 0.066(2) Uani 1 1 d . . . . .
H19 H 0.1101 0.5276 0.2998 0.079 Uiso 1 1 calc R U . . .
C10 C 0.1082(4) -0.1887(9) 0.4684(5) 0.055(2) Uani 1 1 d . . . . .
C7 C 0.1120(4) 0.3167(9) 0.3547(4) 0.0491(19) Uani 1 1 d . . . . .
C13 C 0.1690(5) -0.4238(9) 0.5652(6) 0.065(2) Uani 1 1 d . . . . .
H13 H 0.1910 -0.5024 0.5990 0.078 Uiso 1 1 calc R U . . .
C8 C 0.0770(4) 0.2085(10) 0.3820(5) 0.055(2) Uani 1 1 d . . . . .
C1 C 0.3544(4) 0.1365(10) 0.4026(5) 0.056(2) Uani 1 1 d . . . . .
N9 N 0.2269(4) -0.1157(8) 0.3875(5) 0.067(2) Uani 1 1 d . . . . .
C26 C 0.4479(4) 0.0450(11) 0.6405(6) 0.070(3) Uani 1 1 d . . . . .
H26 H 0.4711 0.1066 0.6171 0.084 Uiso 1 1 calc R U . . .
C15 C 0.2643(4) -0.2508(10) 0.5995(5) 0.061(2) Uani 1 1 d . . . . .
H15 H 0.2876 -0.3264 0.6342 0.073 Uiso 1 1 calc R U . . .
C22 C 0.0143(4) 0.2442(10) 0.3718(5) 0.067(2) Uani 1 1 d . . . . .
H22 H -0.0096 0.1752 0.3909 0.080 Uiso 1 1 calc R U . . .
C25 C 0.4734(5) -0.0027(12) 0.7140(6) 0.079(3) Uani 1 1 d . . . . .
H25 H 0.5147 0.0253 0.7405 0.095 Uiso 1 1 calc R U . . .
C14 C 0.1991(4) -0.2819(9) 0.5543(5) 0.053(2) Uani 1 1 d . . . . .
C5 C 0.2634(4) 0.2449(10) 0.3228(5) 0.058(2) Uani 1 1 d . . . . .
C6 C 0.1998(4) 0.2979(10) 0.3138(5) 0.064(2) Uani 1 1 d . . . . .
H6 H 0.1765 0.3528 0.2701 0.077 Uiso 1 1 calc R U . . .
C17 C 0.3870(4) 0.0006(10) 0.6011(5) 0.057(2) Uani 1 1 d . . . . .
C52 C 0.2198(4) -0.1871(10) 0.3318(6) 0.064(2) Uani 1 1 d . . . . .
C11 C 0.0751(4) -0.3240(10) 0.4764(5) 0.067(2) Uani 1 1 d . . . . .
H11 H 0.0324 -0.3339 0.4495 0.081 Uiso 1 1 calc R U . . .
N7 N 0.1850(3) 0.1477(8) 0.5742(4) 0.0586(17) Uani 1 1 d . . . . .
C12 C 0.1065(5) -0.4436(10) 0.5249(6) 0.072(3) Uani 1 1 d . . . . .
H12 H 0.0856 -0.5370 0.5304 0.086 Uiso 1 1 calc R U . . .
C24 C 0.4401(4) -0.0903(11) 0.7500(5) 0.072(3) Uani 1 1 d . . . . .
H24 H 0.4588 -0.1223 0.8005 0.086 Uiso 1 1 calc R U . . .
C23 C 0.3776(4) -0.1324(10) 0.7111(5) 0.067(2) Uani 1 1 d . . . . .
H23 H 0.3543 -0.1910 0.7356 0.080 Uiso 1 1 calc R U . . .
C21 C -0.0128(4) 0.3831(11) 0.3330(5) 0.072(3) Uani 1 1 d . . . . .
H21 H -0.0551 0.4055 0.3249 0.086 Uiso 1 1 calc R U . . .
C20 C 0.0234(5) 0.4864(12) 0.3069(6) 0.074(3) Uani 1 1 d . . . . .
H20 H 0.0053 0.5794 0.2815 0.089 Uiso 1 1 calc R U . . .
N8 N 0.2820(4) 0.3160(8) 0.5344(5) 0.069(2) Uani 1 1 d . . . . .
C3 C 0.3528(5) 0.2254(12) 0.2796(6) 0.084(3) Uani 1 1 d . . . . .
H3 H 0.3719 0.2382 0.2420 0.100 Uiso 1 1 calc R U . . .
S2 S 0.38987(14) 0.4838(4) 0.61384(18) 0.0943(9) Uani 1 1 d . . . . .
C50 C 0.1435(4) 0.1593(9) 0.5975(4) 0.0484(19) Uani 1 1 d . . . . .
C2 C 0.3857(4) 0.1610(11) 0.3485(5) 0.073(3) Uani 1 1 d . . . . .
H2 H 0.4278 0.1338 0.3595 0.088 Uiso 1 1 calc R U . . .
C51 C 0.3267(4) 0.3873(10) 0.5674(5) 0.060(2) Uani 1 1 d . . . . .
C4 C 0.2916(4) 0.2713(12) 0.2660(5) 0.078(3) Uani 1 1 d . . . . .
H4 H 0.2690 0.3192 0.2199 0.094 Uiso 1 1 calc R U . . .
C31 C 0.3663(10) 0.593(2) 0.4208(10) 0.180(8) Uani 1 1 d . . . . .
H31A H 0.3755 0.4810 0.4190 0.269 Uiso 1 1 calc R U . . .
H31B H 0.3428 0.6298 0.3705 0.269 Uiso 0.5 1 calc R U P . .
H31C H 0.3420 0.6097 0.4545 0.269 Uiso 0.5 1 calc R U P . .
C32 C 0.4232(9) 0.6806(17) 0.4477(10) 0.139(6) Uani 1 1 d . . . . .
N10 N 0.4663(8) 0.7563(17) 0.4702(11) 0.201(8) Uani 1 1 d . . . . .

loop_
_atom_site_aniso_label
_atom_site_aniso_U_11
_atom_site_aniso_U_22
_atom_site_aniso_U_33
_atom_site_aniso_U_23
_atom_site_aniso_U_13
_atom_site_aniso_U_12
Er1 0.0451(2) 0.0475(2) 0.0464(3) -0.00096(17) 0.01658(18) 0.00177(17)
S1 0.0623(16) 0.165(3) 0.110(2) 0.053(2) 0.0475(17) 0.0214(18)
S3 0.170(3) 0.121(2) 0.091(2) -0.044(2) 0.074(2) -0.041(2)
N4 0.054(4) 0.042(3) 0.054(4) -0.004(3) 0.018(3) -0.001(3)
N3 0.055(4) 0.052(4) 0.046(4) 0.002(3) 0.014(3) 0.000(3)
C16 0.057(5) 0.050(4) 0.056(5) 0.004(4) 0.025(4) 0.011(4)
N1 0.049(4) 0.063(4) 0.052(4) 0.011(3) 0.024(3) 0.008(3)
N6 0.053(4) 0.059(4) 0.052(4) 0.009(3) 0.018(4) 0.003(3)
C18 0.049(5) 0.068(5) 0.063(6) 0.005(5) 0.022(4) 0.009(4)
N5 0.046(4) 0.059(4) 0.046(4) 0.002(3) 0.010(3) 0.005(3)
N2 0.052(4) 0.059(4) 0.047(4) 0.006(3) 0.018(3) 0.005(3)
C9 0.048(5) 0.061(5) 0.066(6) -0.003(5) 0.012(4) -0.006(4)
C19 0.062(6) 0.079(6) 0.058(6) 0.013(5) 0.022(5) 0.013(5)
C10 0.058(5) 0.048(4) 0.061(5) -0.004(4) 0.021(4) -0.009(4)
C7 0.052(5) 0.053(5) 0.037(4) 0.002(4) 0.007(4) 0.009(4)
C13 0.074(6) 0.048(5) 0.077(7) 0.011(5) 0.030(5) 0.004(5)
C8 0.048(5) 0.066(5) 0.050(5) 0.003(4) 0.014(4) 0.011(4)
C1 0.052(5) 0.064(5) 0.056(5) 0.009(4) 0.024(4) 0.011(4)
N9 0.079(5) 0.055(4) 0.076(6) -0.011(4) 0.035(5) -0.008(4)
C26 0.036(5) 0.090(7) 0.078(7) 0.013(5) 0.009(5) 0.008(4)
C15 0.056(5) 0.062(5) 0.064(6) 0.005(5) 0.019(5) 0.007(5)
C22 0.052(5) 0.066(5) 0.080(7) 0.001(5) 0.019(5) 0.000(5)
C25 0.051(6) 0.103(7) 0.069(7) 0.012(6) 0.000(5) 0.006(5)
C14 0.060(5) 0.042(4) 0.060(5) 0.001(4) 0.023(4) 0.003(4)
C5 0.052(5) 0.070(5) 0.052(5) 0.001(5) 0.016(4) 0.001(4)
C6 0.064(6) 0.076(6) 0.056(6) 0.019(5) 0.024(5) 0.008(5)
C17 0.049(5) 0.056(5) 0.071(6) 0.007(5) 0.024(5) 0.011(4)
C52 0.066(6) 0.063(5) 0.072(6) -0.014(5) 0.033(5) -0.023(4)
C11 0.051(5) 0.063(5) 0.084(7) -0.003(5) 0.016(5) -0.013(4)
N7 0.069(5) 0.059(4) 0.053(4) -0.008(4) 0.028(4) -0.001(4)
C12 0.073(7) 0.053(5) 0.097(8) 0.001(5) 0.037(6) -0.010(5)
C24 0.051(5) 0.102(7) 0.048(6) 0.008(5) -0.006(5) 0.016(5)
C23 0.075(6) 0.059(5) 0.070(7) 0.011(5) 0.028(5) 0.014(5)
C21 0.052(5) 0.089(7) 0.068(7) 0.005(5) 0.009(5) 0.020(5)
C20 0.068(6) 0.087(6) 0.070(7) 0.015(6) 0.025(5) 0.032(6)
N8 0.068(5) 0.060(4) 0.086(6) -0.020(4) 0.034(4) -0.015(4)
C3 0.093(8) 0.113(8) 0.062(7) 0.014(6) 0.047(6) 0.006(7)
S2 0.0751(19) 0.0930(18) 0.098(2) -0.0162(17) 0.0040(17) -0.0186(16)
C50 0.050(5) 0.048(4) 0.047(5) -0.003(4) 0.015(4) -0.015(4)
C2 0.072(6) 0.094(7) 0.069(7) 0.012(6) 0.044(6) 0.009(5)
C51 0.069(6) 0.053(5) 0.064(6) -0.004(4) 0.031(5) 0.001(4)
C4 0.070(6) 0.118(8) 0.053(6) 0.017(6) 0.028(5) 0.002(6)
C31 0.24(2) 0.194(17) 0.104(12) -0.004(11) 0.047(14) -0.094(15)
C32 0.194(18) 0.103(10) 0.161(15) -0.025(10) 0.117(14) -0.045(11)
N10 0.189(14) 0.136(11) 0.33(2) -0.058(13) 0.157(15) -0.056(10)

loop_
_atom_type_symbol
_atom_type_description
_atom_type_scat_dispersion_real
_atom_type_scat_dispersion_imag
_atom_type_scat_source
C C 0.0033 0.0016 'International Tables Vol C Tables 4.2.6.8 and 6.1.1.4'
H H 0.0000 0.0000 'International Tables Vol C Tables 4.2.6.8 and 6.1.1.4'
N N 0.0061 0.0033 'International Tables Vol C Tables 4.2.6.8 and 6.1.1.4'
S S 0.1246 0.1234 'International Tables Vol C Tables 4.2.6.8 and 6.1.1.4'
Er Er -0.2586 4.9576 'International Tables Vol C Tables 4.2.6.8 and 6.1.1.4'

loop_
_geom_angle_atom_site_label_1
_geom_angle_atom_site_label_2
_geom_angle_atom_site_label_3
_geom_angle
_geom_angle_site_symmetry_1
_geom_angle_site_symmetry_3
_geom_angle_publ_flag
N9 Er1 N8 143.6(2) . . ?
N9 Er1 N7 141.3(2) . . ?
N8 Er1 N7 75.0(2) . . ?
N9 Er1 N5 92.5(2) . . ?
N8 Er1 N5 98.7(2) . . ?
N7 Er1 N5 78.6(2) . . ?
N9 Er1 N2 86.0(2) . . ?
N8 Er1 N2 82.3(2) . . ?
N7 Er1 N2 102.8(2) . . ?
N5 Er1 N2 178.48(19) . . ?
N9 Er1 N4 71.7(2) . . ?
N8 Er1 N4 143.2(2) . . ?
N7 Er1 N4 71.1(2) . . ?
N5 Er1 N4 61.2(2) . . ?
N2 Er1 N4 118.6(2) . . ?
N9 Er1 N6 87.3(2) . . ?
N8 Er1 N6 69.4(2) . . ?
N7 Er1 N6 118.2(2) . . ?
N5 Er1 N6 59.7(2) . . ?
N2 Er1 N6 119.79(19) . . ?
N4 Er1 N6 115.49(19) . . ?
N9 Er1 N1 70.1(2) . . ?
N8 Er1 N1 74.1(2) . . ?
N7 Er1 N1 146.8(2) . . ?
N5 Er1 N1 117.9(2) . . ?
N2 Er1 N1 61.22(19) . . ?
N4 Er1 N1 141.71(19) . . ?
N6 Er1 N1 60.3(2) . . ?
N9 Er1 N3 82.7(2) . . ?
N8 Er1 N3 119.4(2) . . ?
N7 Er1 N3 70.5(2) . . ?
N5 Er1 N3 120.6(2) . . ?
N2 Er1 N3 59.63(19) . . ?
N4 Er1 N3 61.2(2) . . ?
N6 Er1 N3 169.9(2) . . ?
N1 Er1 N3 115.6(2) . . ?
C14 N4 C10 118.6(7) . . ?
C14 N4 Er1 120.5(5) . . ?
C10 N4 Er1 120.9(5) . . ?
C9 N3 C8 119.3(7) . . ?
C9 N3 Er1 120.8(5) . . ?
C8 N3 Er1 119.9(5) . . ?
C17 C16 C23 118.1(8) . . ?
C17 C16 N5 117.1(8) . . ?
C23 C16 N5 124.8(8) . . ?
C1 N1 C5 117.6(6) . . ?
C1 N1 Er1 121.8(5) . . ?
C5 N1 Er1 119.7(5) . . ?
C18 N6 C17 118.5(7) . . ?
C18 N6 Er1 122.8(6) . . ?
C17 N6 Er1 118.6(5) . . ?
N6 C18 C1 118.3(8) . . ?
N6 C18 H18 120.9 . . ?
C1 C18 H18 120.9 . . ?
C15 N5 C16 118.3(7) . . ?
C15 N5 Er1 122.0(6) . . ?
C16 N5 Er1 119.1(5) . . ?
C6 N2 C7 117.1(7) . . ?
C6 N2 Er1 121.6(5) . . ?
C7 N2 Er1 120.2(4) . . ?
N3 C9 C10 120.7(8) . . ?
N3 C9 H9 119.7 . . ?
C10 C9 H9 119.7 . . ?
C20 C19 C7 118.4(8) . . ?
C20 C19 H19 120.8 . . ?
C7 C19 H19 120.8 . . ?
N4 C10 C11 122.4(8) . . ?
N4 C10 C9 115.4(7) . . ?
C11 C10 C9 122.0(8) . . ?
C19 C7 C8 121.7(7) . . ?
C19 C7 N2 124.1(7) . . ?
C8 C7 N2 114.1(6) . . ?
C12 C13 C14 118.5(8) . . ?
C12 C13 H13 120.7 . . ?
C14 C13 H13 120.7 . . ?
C22 C8 C7 118.5(7) . . ?
C22 C8 N3 125.2(8) . . ?
C7 C8 N3 116.3(7) . . ?
N1 C1 C2 123.1(8) . . ?
N1 C1 C18 115.0(7) . . ?
C2 C1 C18 121.8(8) . . ?
C52 N9 Er1 166.7(7) . . ?
C25 C26 C17 118.8(9) . . ?
C25 C26 H26 120.6 . . ?
C17 C26 H26 120.6 . . ?
N5 C15 C14 118.1(8) . . ?
N5 C15 H15 121.0 . . ?
C14 C15 H15 121.0 . . ?
C21 C22 C8 120.3(8) . . ?
C21 C22 H22 119.9 . . ?
C8 C22 H22 119.9 . . ?
C26 C25 C24 121.8(9) . . ?
C26 C25 H25 119.1 . . ?
C24 C25 H25 119.1 . . ?
N4 C14 C13 122.5(8) . . ?
N4 C14 C15 117.0(7) . . ?
C13 C14 C15 120.5(8) . . ?
N1 C5 C4 122.2(8) . . ?
N1 C5 C6 115.9(7) . . ?
C4 C5 C6 121.8(8) . . ?
N2 C6 C5 118.9(8) . . ?
N2 C6 H6 120.5 . . ?
C5 C6 H6 120.5 . . ?
C26 C17 C16 122.1(9) . . ?
C26 C17 N6 124.3(8) . . ?
C16 C17 N6 113.6(8) . . ?
N9 C52 S3 179.4(10) . . ?
C12 C11 C10 118.5(8) . . ?
C12 C11 H11 120.7 . . ?
C10 C11 H11 120.7 . . ?
C50 N7 Er1 154.0(7) . . ?
C13 C12 C11 119.3(8) . . ?
C13 C12 H12 120.3 . . ?
C11 C12 H12 120.3 . . ?
C25 C24 C23 119.8(9) . . ?
C25 C24 H24 120.1 . . ?
C23 C24 H24 120.1 . . ?
C16 C23 C24 119.3(8) . . ?
C16 C23 H23 120.4 . . ?
C24 C23 H23 120.4 . . ?
C20 C21 C22 119.4(8) . . ?
C20 C21 H21 120.3 . . ?
C22 C21 H21 120.3 . . ?
C21 C20 C19 121.8(9) . . ?
C21 C20 H20 119.1 . . ?
C19 C20 H20 119.1 . . ?
C51 N8 Er1 151.0(7) . . ?
C2 C3 C4 119.6(8) . . ?
C2 C3 H3 120.2 . . ?
C4 C3 H3 120.2 . . ?
N7 C50 S1 178.6(8) . . ?
C3 C2 C1 118.6(9) . . ?
C3 C2 H2 120.7 . . ?
C1 C2 H2 120.7 . . ?
N8 C51 S2 179.0(9) . . ?
C3 C4 C5 118.9(9) . . ?
C3 C4 H4 120.6 . . ?
C5 C4 H4 120.6 . . ?
C32 C31 H31A 109.5 . . ?
C32 C31 H31B 109.5 . . ?
H31A C31 H31B 109.5 . . ?
C32 C31 H31C 109.5 . . ?
H31A C31 H31C 109.5 . . ?
H31B C31 H31C 109.5 . . ?
N10 C32 C31 176.0(18) . . ?

loop_
_geom_bond_atom_site_label_1
_geom_bond_atom_site_label_2
_geom_bond_distance
_geom_bond_site_symmetry_2
_geom_bond_publ_flag
Er1 N9 2.326(8) . y
Er1 N8 2.345(7) . y
Er1 N7 2.373(7) . y
Er1 N5 2.589(6) . y
Er1 N2 2.606(6) . y
Er1 N4 2.612(6) . y
Er1 N6 2.618(7) . y
Er1 N1 2.628(6) . y
Er1 N3 2.630(7) . y
S1 C50 1.608(8) . ?
S3 C52 1.615(10) . ?
N4 C14 1.306(9) . ?
N4 C10 1.349(9) . ?
N3 C9 1.263(9) . ?
N3 C8 1.405(9) . ?
C16 C17 1.379(11) . ?
C16 C23 1.397(12) . ?
C16 N5 1.400(10) . ?
N1 C1 1.327(9) . ?
N1 C5 1.347(9) . ?
N6 C18 1.282(10) . ?
N6 C17 1.435(11) . ?
C18 C1 1.462(12) . ?
C18 H18 0.9300 . ?
N5 C15 1.269(9) . ?
N2 C6 1.286(9) . ?
N2 C7 1.440(9) . ?
C9 C10 1.441(11) . ?
C9 H9 0.9300 . ?
C19 C20 1.377(12) . ?
C19 C7 1.381(10) . ?
C19 H19 0.9300 . ?
C10 C11 1.384(10) . ?
C7 C8 1.392(10) . ?
C13 C12 1.370(13) . ?
C13 C14 1.406(10) . ?
C13 H13 0.9300 . ?
C8 C22 1.389(10) . ?
C1 C2 1.408(11) . ?
N9 C52 1.153(10) . ?
C26 C25 1.352(13) . ?
C26 C17 1.378(12) . ?
C26 H26 0.9300 . ?
C15 C14 1.458(11) . ?
C15 H15 0.9300 . ?
C22 C21 1.393(11) . ?
C22 H22 0.9300 . ?
C25 C24 1.360(12) . ?
C25 H25 0.9300 . ?
C5 C4 1.405(11) . ?
C5 C6 1.451(11) . ?
C6 H6 0.9300 . ?
C11 C12 1.375(12) . ?
C11 H11 0.9300 . ?
N7 C50 1.147(9) . ?
C12 H12 0.9300 . ?
C24 C23 1.402(12) . ?
C24 H24 0.9300 . ?
C23 H23 0.9300 . ?
C21 C20 1.373(13) . ?
C21 H21 0.9300 . ?
C20 H20 0.9300 . ?
N8 C51 1.157(10) . ?
C3 C2 1.360(12) . ?
C3 C4 1.370(12) . ?
C3 H3 0.9300 . ?
S2 C51 1.617(10) . ?
C2 H2 0.9300 . ?
C4 H4 0.9300 . ?
C31 C32 1.41(2) . ?
C31 H31A 0.9600 . ?
C31 H31B 0.9600 . ?
C31 H31C 0.9600 . ?
C32 N10 1.117(18) . ?

loop_
_geom_hbond_atom_site_label_D
_geom_hbond_atom_site_label_H
_geom_hbond_atom_site_label_A
_geom_hbond_distance_DH
_geom_hbond_distance_HA
_geom_hbond_distance_DA
_geom_hbond_angle_DHA
_geom_hbond_site_symmetry_A
C31 H31C S2 0.96 2.98 3.553(17) 119.4 .
C11 H11 S1 0.93 2.88 3.703(10) 148.5 3_556
C6 H6 S1 0.93 2.76 3.551(9) 144.1 4_565
C15 H15 S2 0.93 2.91 3.523(9) 124.9 1_545
C9 H9 S1 0.93 2.78 3.634(9) 152.4 3_556
C18 H18 N10 0.93 2.70 3.425(17) 135.6 3_666

loop_
_geom_torsion_atom_site_label_1
_geom_torsion_atom_site_label_2
_geom_torsion_atom_site_label_3
_geom_torsion_atom_site_label_4
_geom_torsion
_geom_torsion_site_symmetry_1
_geom_torsion_site_symmetry_2
_geom_torsion_site_symmetry_3
_geom_torsion_site_symmetry_4
_geom_torsion_publ_flag
C17 N6 C18 C1 -173.0(7) . . . . ?
Er1 N6 C18 C1 3.1(10) . . . . ?
C17 C16 N5 C15 144.6(8) . . . . ?
C23 C16 N5 C15 -36.2(11) . . . . ?
C17 C16 N5 Er1 -27.4(9) . . . . ?
C23 C16 N5 Er1 151.9(6) . . . . ?
C8 N3 C9 C10 -172.5(7) . . . . ?
Er1 N3 C9 C10 7.3(11) . . . . ?
C14 N4 C10 C11 -2.6(11) . . . . ?
Er1 N4 C10 C11 175.0(6) . . . . ?
C14 N4 C10 C9 173.3(7) . . . . ?
Er1 N4 C10 C9 -9.1(9) . . . . ?
N3 C9 C10 N4 1.1(12) . . . . ?
N3 C9 C10 C11 177.1(8) . . . . ?
C20 C19 C7 C8 -0.4(13) . . . . ?
C20 C19 C7 N2 177.9(8) . . . . ?
C6 N2 C7 C19 -36.7(11) . . . . ?
Er1 N2 C7 C19 155.2(6) . . . . ?
C6 N2 C7 C8 141.7(8) . . . . ?
Er1 N2 C7 C8 -26.4(8) . . . . ?
C19 C7 C8 C22 -0.8(12) . . . . ?
N2 C7 C8 C22 -179.3(7) . . . . ?
C19 C7 C8 N3 -179.8(7) . . . . ?
N2 C7 C8 N3 1.8(10) . . . . ?
C9 N3 C8 C22 24.2(12) . . . . ?
Er1 N3 C8 C22 -155.7(7) . . . . ?
C9 N3 C8 C7 -157.0(8) . . . . ?
Er1 N3 C8 C7 23.2(9) . . . . ?
C5 N1 C1 C2 -1.3(13) . . . . ?
Er1 N1 C1 C2 167.6(7) . . . . ?
C5 N1 C1 C18 175.2(7) . . . . ?
Er1 N1 C1 C18 -15.8(10) . . . . ?
N6 C18 C1 N1 8.3(11) . . . . ?
N6 C18 C1 C2 -175.2(8) . . . . ?
C16 N5 C15 C14 178.4(7) . . . . ?
Er1 N5 C15 C14 -9.9(10) . . . . ?
C7 C8 C22 C21 1.9(12) . . . . ?
N3 C8 C22 C21 -179.2(8) . . . . ?
C17 C26 C25 C24 -1.2(15) . . . . ?
C10 N4 C14 C13 3.2(11) . . . . ?
Er1 N4 C14 C13 -174.4(6) . . . . ?
C10 N4 C14 C15 -174.2(7) . . . . ?
Er1 N4 C14 C15 8.1(9) . . . . ?
C12 C13 C14 N4 -1.4(13) . . . . ?
C12 C13 C14 C15 176.0(8) . . . . ?
N5 C15 C14 N4 1.0(11) . . . . ?
N5 C15 C14 C13 -176.5(8) . . . . ?
C1 N1 C5 C4 1.9(12) . . . . ?
Er1 N1 C5 C4 -167.3(7) . . . . ?
C1 N1 C5 C6 -175.2(8) . . . . ?
Er1 N1 C5 C6 15.7(9) . . . . ?
C7 N2 C6 C5 -177.6(7) . . . . ?
Er1 N2 C6 C5 -9.7(11) . . . . ?
N1 C5 C6 N2 -4.2(12) . . . . ?
C4 C5 C6 N2 178.7(8) . . . . ?
C25 C26 C17 C16 2.6(13) . . . . ?
C25 C26 C17 N6 179.5(8) . . . . ?
C23 C16 C17 C26 -2.1(12) . . . . ?
N5 C16 C17 C26 177.2(7) . . . . ?
C23 C16 C17 N6 -179.3(7) . . . . ?
N5 C16 C17 N6 0.0(10) . . . . ?
C18 N6 C17 C26 26.0(12) . . . . ?
Er1 N6 C17 C26 -150.2(7) . . . . ?
C18 N6 C17 C16 -156.8(7) . . . . ?
Er1 N6 C17 C16 26.9(8) . . . . ?
N4 C10 C11 C12 0.2(13) . . . . ?
C9 C10 C11 C12 -175.5(8) . . . . ?
C14 C13 C12 C11 -1.0(14) . . . . ?
C10 C11 C12 C13 1.6(14) . . . . ?
C26 C25 C24 C23 -0.5(15) . . . . ?
C17 C16 C23 C24 0.3(12) . . . . ?
N5 C16 C23 C24 -178.9(7) . . . . ?
C25 C24 C23 C16 1.0(13) . . . . ?
C8 C22 C21 C20 -1.9(14) . . . . ?
C22 C21 C20 C19 0.6(15) . . . . ?
C7 C19 C20 C21 0.5(14) . . . . ?
C4 C3 C2 C1 3.0(15) . . . . ?
N1 C1 C2 C3 -1.2(14) . . . . ?
C18 C1 C2 C3 -177.4(9) . . . . ?
C2 C3 C4 C5 -2.4(16) . . . . ?
N1 C5 C4 C3 -0.1(15) . . . . ?
C6 C5 C4 C3 176.8(9) . . . . ?
